data_2215278
loop_
_publ_author_name
'Butcher, Ray J.'
'Jasinski, Jerry P.'
'Yathirajan, H. S.'
'Vijesh, A.M.'
'Narayana, B.'

_publ_section_title
;
 4-Methoxybenzaldehyde (phthalazin-1-ylidene)hydrazone
;
_journal_coeditor_code TK2185
_journal_issue 9
_journal_name_full 'Acta Crystallographica Section E'
_journal_page_first o3674
_journal_page_last o3674
_journal_paper_doi 10.1107/S1600536807037051
_journal_volume 63
_journal_year 2007
_chemical_formula_iupac 'C16 H14 N4 O'
_chemical_formula_moiety 'C16 H14 N4 O'
_chemical_formula_sum 'C16 H14 N4 O'
_chemical_formula_weight 278.31
_chemical_name_systematic
;
4-Methoxybenzaldehyde (phthalazin-1-ylidene)hydrazone
;
_space_group_IT_number 14
_symmetry_cell_setting monoclinic
_symmetry_space_group_name_Hall '-P 2ybc'
_symmetry_space_group_name_H-M 'P 1 21/c 1'
_atom_sites_solution_hydrogens geom
_atom_sites_solution_primary direct
_atom_sites_solution_secondary difmap
_cell_angle_alpha 90
_cell_angle_beta 90.012(6)
_cell_angle_gamma 90
_cell_formula_units_Z 8
_cell_length_a 12.1351(8)
_cell_length_b 14.2016(7)
_cell_length_c 16.0716(8)
_cell_measurement_reflns_used 5610
_cell_measurement_temperature 203
_cell_measurement_theta_max 32.4147
_cell_measurement_theta_min 4.5857
_cell_volume 2769.7(3)
_computing_cell_refinement CrysAlisPro
_computing_data_collection 'CrysAlisPro (Oxford Diffraction, 2007)'
_computing_data_reduction CrysAlisPro
_computing_molecular_graphics 'WinGX (Farrugia, 1999)'
_computing_publication_material WinGX
_computing_structure_refinement 'SHELXL97 (Sheldrick, 1997)'
_computing_structure_solution 'SHELXS97 (Sheldrick, 1997)'
_diffrn_ambient_temperature 203
_diffrn_detector_area_resol_mean 10.5081
_diffrn_measured_fraction_theta_full 0.961
_diffrn_measured_fraction_theta_max 0.874
_diffrn_measurement_device_type 'Oxford Diffraction Gemini R'
_diffrn_measurement_method '\f and \w'
_diffrn_radiation_monochromator graphite
_diffrn_radiation_source 'fine-focus sealed tube'
_diffrn_radiation_type MoK\a
_diffrn_radiation_wavelength 0.71073
_diffrn_reflns_av_R_equivalents 0.035
_diffrn_reflns_av_sigmaI/netI 0.097
_diffrn_reflns_limit_h_max 15
_diffrn_reflns_limit_h_min -18
_diffrn_reflns_limit_k_max 20
_diffrn_reflns_limit_k_min -20
_diffrn_reflns_limit_l_max 24
_diffrn_reflns_limit_l_min -22
_diffrn_reflns_number 19111
_diffrn_reflns_theta_full 25.0
_diffrn_reflns_theta_max 32.5
_diffrn_reflns_theta_min 4.6
_diffrn_standards_decay_% 0
_diffrn_standards_interval_count 50
_diffrn_standards_number 2
_exptl_absorpt_coefficient_mu 0.088
_exptl_absorpt_correction_T_max 1.000
_exptl_absorpt_correction_T_min 0.833
_exptl_absorpt_correction_type multi-scan
_exptl_absorpt_process_details '(CrysAlis RED; Oxford Diffraction, 2007)'
_exptl_crystal_colour yellow
_exptl_crystal_density_diffrn 1.335
_exptl_crystal_density_method 'not measured'
_exptl_crystal_description chunk
_exptl_crystal_F_000 1168
_exptl_crystal_size_max 0.55
_exptl_crystal_size_mid 0.41
_exptl_crystal_size_min 0.37
_refine_diff_density_max 0.27
_refine_diff_density_min -0.23
_refine_ls_extinction_method none
_refine_ls_goodness_of_fit_ref 0.99
_refine_ls_hydrogen_treatment constr
_refine_ls_matrix_type full
_refine_ls_number_parameters 381
_refine_ls_number_reflns 8720
_refine_ls_number_restraints 0
_refine_ls_restrained_S_all 0.99
_refine_ls_R_factor_all 0.142
_refine_ls_R_factor_gt 0.057
_refine_ls_shift/su_max 0.002
_refine_ls_shift/su_mean 0.000
_refine_ls_structure_factor_coef Fsqd
_refine_ls_weighting_details 'calc w = 1/[\s^2^(Fo^2^)+(0.0884P)^2^] where P=(Fo^2^+2Fc^2^)/3'
_refine_ls_weighting_scheme calc
_refine_ls_wR_factor_gt 0.134
_refine_ls_wR_factor_ref 0.180
_reflns_number_gt 3864
_reflns_number_total 8720
_reflns_threshold_expression I>2\s(I)
_cod_data_source_file tk2185.cif
_cod_data_source_block I
_cod_original_sg_symbol_H-M 'P 21/c'
_cod_database_code 2215278
_cod_database_fobs_code 2215278

loop_
_symmetry_equiv_pos_as_xyz
'x, y, z'
'-x, y+1/2, -z+1/2'
'-x, -y, -z'
'x, -y-1/2, z-1/2'

loop_
_atom_site_type_symbol
_atom_site_label
_atom_site_fract_x
_atom_site_fract_y
_atom_site_fract_z
_atom_site_U_iso_or_equiv
_atom_site_adp_type
_atom_site_calc_flag
_atom_site_refinement_flags
_atom_site_occupancy
O O1A 0.15752(11) 0.62767(9) -0.14043(8) 0.0594(4) Uani d . 1
O O1B -0.24183(10) 1.16684(8) 0.30313(7) 0.0461(3) Uani d . 1
N N1A -0.03360(11) 0.99989(10) 0.12664(9) 0.0438(4) Uani d . 1
N N2A 0.06600(11) 0.97845(9) 0.09289(8) 0.0387(3) Uani d . 1
H H2AA 0.0711 0.9246 0.0674 0.046 Uiso calc R 1
N N3A 0.25209(11) 1.00864(9) 0.06025(8) 0.0380(3) Uani d . 1
N N4A 0.24386(11) 0.92220(9) 0.01902(8) 0.0371(3) Uani d . 1
N N1B -0.04553(11) 0.79403(9) 0.04541(9) 0.0420(3) Uani d . 1
N N2B -0.14890(11) 0.82042(9) 0.07002(8) 0.0364(3) Uani d . 1
H H2BA -0.1556 0.8766 0.0910 0.044 Uiso calc R 1
N N3B -0.33832(11) 0.79568(9) 0.09271(8) 0.0375(3) Uani d . 1
N N4B -0.33017(11) 0.88110(9) 0.13504(8) 0.0359(3) Uani d . 1
C C1A -0.04070(14) 1.07925(12) 0.16550(11) 0.0455(4) Uani d . 1
H H1AA -0.1090 1.0952 0.1893 0.055 Uiso calc R 1
C C2A 0.04879(14) 1.14498(11) 0.17491(10) 0.0388(4) Uani d . 1
C C3A 0.03655(16) 1.23042(12) 0.21789(11) 0.0462(4) Uani d . 1
H H3AA -0.0317 1.2465 0.2416 0.055 Uiso calc R 1
C C4A 0.12422(17) 1.29002(12) 0.22514(10) 0.0481(5) Uani d . 1
H H4AA 0.1160 1.3472 0.2540 0.058 Uiso calc R 1
C C5A 0.22507(16) 1.26718(12) 0.19052(11) 0.0479(5) Uani d . 1
H H5AA 0.2849 1.3087 0.1961 0.057 Uiso calc R 1
C C6A 0.23812(14) 1.18376(11) 0.14790(10) 0.0402(4) Uani d . 1
H H6AA 0.3068 1.1688 0.1243 0.048 Uiso calc R 1
C C7A 0.15041(13) 1.12177(10) 0.13965(9) 0.0321(4) Uani d . 1
C C8A 0.15901(13) 1.03289(10) 0.09489(9) 0.0318(3) Uani d . 1
C C9A 0.33402(14) 0.89556(11) -0.01453(9) 0.0375(4) Uani d . 1
H H9AA 0.3968 0.9341 -0.0106 0.045 Uiso calc R 1
C C10A 0.34102(14) 0.80607(11) -0.05895(9) 0.0362(4) Uani d . 1
C C11A 0.24709(14) 0.75681(11) -0.08197(9) 0.0378(4) Uani d . 1
H H11A 0.1771 0.7822 -0.0707 0.045 Uiso calc R 1
C C12A 0.25592(15) 0.67071(12) -0.12138(10) 0.0418(4) Uani d . 1
C C13A 0.35773(16) 0.63304(13) -0.13927(11) 0.0483(5) Uani d . 1
H H13A 0.3635 0.5745 -0.1662 0.058 Uiso calc R 1
C C14A 0.45109(16) 0.68217(14) -0.11715(12) 0.0544(5) Uani d . 1
H H14A 0.5208 0.6567 -0.1293 0.065 Uiso calc R 1
C C15A 0.44415(15) 0.76813(13) -0.07745(10) 0.0483(5) Uani d . 1
H H15A 0.5086 0.8009 -0.0629 0.058 Uiso calc R 1
C C16A 0.16018(19) 0.54019(14) -0.18424(13) 0.0643(6) Uani d . 1
H H16A 0.0855 0.5176 -0.1924 0.096 Uiso calc R 1
H H16B 0.2016 0.4944 -0.1522 0.096 Uiso calc R 1
H H16C 0.1952 0.5492 -0.2379 0.096 Uiso calc R 1
C C1B -0.03699(15) 0.71162(12) 0.01132(11) 0.0455(4) Uani d . 1
H H1BA 0.0334 0.6919 -0.0057 0.055 Uiso calc R 1
C C2B -0.12730(14) 0.64846(11) -0.00231(10) 0.0388(4) Uani d . 1
C C3B -0.11454(17) 0.56187(13) -0.04278(11) 0.0511(5) Uani d . 1
H H3BA -0.0445 0.5427 -0.0611 0.061 Uiso calc R 1
C C4B -0.20408(19) 0.50515(13) -0.05565(12) 0.0596(5) Uani d . 1
H H4BA -0.1955 0.4475 -0.0836 0.072 Uiso calc R 1
C C5B -0.30724(18) 0.53223(13) -0.02775(12) 0.0564(5) Uani d . 1
H H5BA -0.3679 0.4923 -0.0364 0.068 Uiso calc R 1
C C6B -0.32239(15) 0.61678(12) 0.01251(11) 0.0447(4) Uani d . 1
H H6BA -0.3927 0.6346 0.0313 0.054 Uiso calc R 1
C C7B -0.23160(14) 0.67581(10) 0.02510(9) 0.0349(4) Uani d . 1
C C8B -0.24254(14) 0.76758(10) 0.06503(9) 0.0324(3) Uani d . 1
C C9B -0.42284(13) 0.91673(11) 0.15517(10) 0.0368(4) Uani d . 1
H H9BA -0.4881 0.8870 0.1378 0.044 Uiso calc R 1
C C10B -0.42954(13) 1.00313(11) 0.20488(9) 0.0353(4) Uani d . 1
C C11B -0.33484(13) 1.04619(10) 0.23426(9) 0.0348(4) Uani d . 1
H H11B -0.2656 1.0198 0.2223 0.042 Uiso calc R 1
C C12B -0.34132(14) 1.12789(11) 0.28118(9) 0.0371(4) Uani d . 1
C C13B -0.44355(15) 1.16444(12) 0.30276(10) 0.0440(4) Uani d . 1
H H13B -0.4486 1.2178 0.3371 0.053 Uiso calc R 1
C C14B -0.53719(15) 1.12146(12) 0.27317(11) 0.0473(4) Uani d . 1
H H14B -0.6065 1.1466 0.2869 0.057 Uiso calc R 1
C C15B -0.53156(14) 1.04202(11) 0.22357(10) 0.0413(4) Uani d . 1
H H15B -0.5964 1.0145 0.2027 0.050 Uiso calc R 1
C C16B -0.24432(17) 1.25121(12) 0.35107(12) 0.0554(5) Uani d . 1
H H16D -0.1695 1.2716 0.3625 0.083 Uiso calc R 1
H H16E -0.2824 1.2396 0.4031 0.083 Uiso calc R 1
H H16F -0.2827 1.2999 0.3202 0.083 Uiso calc R 1

loop_
_atom_site_aniso_label
_atom_site_aniso_U_11
_atom_site_aniso_U_22
_atom_site_aniso_U_33
_atom_site_aniso_U_12
_atom_site_aniso_U_13
_atom_site_aniso_U_23
O1A 0.0544(8) 0.0535(8) 0.0702(9) 0.0068(6) -0.0055(7) -0.0259(7)
O1B 0.0552(8) 0.0388(7) 0.0444(7) 0.0024(5) -0.0011(6) -0.0124(5)
N1A 0.0339(8) 0.0406(8) 0.0568(9) 0.0036(6) 0.0016(7) -0.0031(7)
N2A 0.0384(8) 0.0336(7) 0.0442(8) 0.0006(6) -0.0021(6) -0.0063(6)
N3A 0.0444(8) 0.0318(7) 0.0377(7) -0.0023(6) 0.0053(7) -0.0001(6)
N4A 0.0457(8) 0.0304(7) 0.0352(7) 0.0014(6) 0.0018(7) -0.0002(6)
N1B 0.0406(8) 0.0409(8) 0.0444(8) 0.0013(6) 0.0010(7) -0.0027(7)
N2B 0.0416(8) 0.0291(7) 0.0384(7) -0.0002(6) 0.0007(6) -0.0060(6)
N3B 0.0449(8) 0.0278(7) 0.0397(7) -0.0052(6) -0.0018(7) -0.0052(6)
N4B 0.0420(8) 0.0293(7) 0.0364(7) -0.0016(6) 0.0020(6) -0.0021(6)
C1A 0.0375(10) 0.0399(10) 0.0590(11) 0.0028(7) 0.0069(9) -0.0013(9)
C2A 0.0446(10) 0.0361(9) 0.0358(8) 0.0013(7) 0.0003(8) 0.0011(7)
C3A 0.0577(12) 0.0382(10) 0.0427(9) 0.0060(8) 0.0066(9) -0.0028(8)
C4A 0.0706(13) 0.0343(9) 0.0395(9) 0.0018(9) -0.0022(9) -0.0064(8)
C5A 0.0605(12) 0.0364(10) 0.0468(10) -0.0089(8) -0.0087(9) -0.0029(8)
C6A 0.0433(10) 0.0377(9) 0.0397(9) -0.0034(7) -0.0033(8) 0.0006(7)
C7A 0.0381(9) 0.0296(8) 0.0286(7) -0.0001(6) -0.0034(7) 0.0025(6)
C8A 0.0379(9) 0.0288(8) 0.0286(7) 0.0004(6) -0.0043(7) 0.0033(6)
C9A 0.0447(10) 0.0349(9) 0.0330(8) -0.0030(7) 0.0078(8) 0.0055(7)
C10A 0.0431(10) 0.0369(9) 0.0287(8) 0.0024(7) 0.0046(7) 0.0062(7)
C11A 0.0407(10) 0.0390(9) 0.0336(8) 0.0096(7) 0.0016(7) -0.0034(7)
C12A 0.0488(11) 0.0432(10) 0.0334(8) 0.0079(8) -0.0026(8) -0.0028(7)
C13A 0.0573(12) 0.0465(10) 0.0411(9) 0.0161(9) 0.0011(9) -0.0050(8)
C14A 0.0453(11) 0.0659(13) 0.0519(11) 0.0192(10) 0.0091(9) -0.0098(10)
C15A 0.0428(11) 0.0563(11) 0.0460(10) 0.0064(8) 0.0063(9) 0.0006(9)
C16A 0.0768(15) 0.0559(13) 0.0602(12) 0.0015(10) -0.0052(12) -0.0202(10)
C1B 0.0467(11) 0.0406(10) 0.0492(10) 0.0066(8) 0.0007(9) -0.0011(8)
C2B 0.0523(11) 0.0289(8) 0.0351(8) 0.0064(7) -0.0035(8) -0.0014(7)
C3B 0.0660(13) 0.0399(10) 0.0474(10) 0.0152(9) -0.0080(10) -0.0077(8)
C4B 0.0843(15) 0.0346(10) 0.0599(12) 0.0097(10) -0.0186(11) -0.0145(9)
C5B 0.0717(14) 0.0362(10) 0.0611(12) -0.0089(9) -0.0153(11) -0.0062(9)
C6B 0.0523(11) 0.0340(9) 0.0477(10) -0.0044(8) -0.0062(9) -0.0058(8)
C7B 0.0476(10) 0.0285(8) 0.0285(7) -0.0003(7) -0.0057(7) -0.0005(6)
C8B 0.0436(10) 0.0275(8) 0.0261(7) -0.0018(7) -0.0038(7) 0.0003(6)
C9B 0.0376(9) 0.0318(8) 0.0411(9) -0.0063(7) 0.0022(8) 0.0041(7)
C10B 0.0429(9) 0.0297(8) 0.0332(8) 0.0031(7) 0.0087(7) 0.0049(6)
C11B 0.0371(9) 0.0319(8) 0.0355(8) 0.0040(7) 0.0053(7) -0.0022(7)
C12B 0.0501(10) 0.0306(8) 0.0306(8) 0.0040(7) 0.0019(8) 0.0009(6)
C13B 0.0617(12) 0.0336(9) 0.0367(9) 0.0147(8) 0.0069(9) -0.0012(7)
C14B 0.0466(11) 0.0460(10) 0.0492(10) 0.0136(8) 0.0087(9) 0.0037(9)
C15B 0.0360(9) 0.0434(10) 0.0446(9) -0.0003(7) 0.0037(8) 0.0068(8)
C16B 0.0767(14) 0.0413(10) 0.0481(10) 0.0024(9) -0.0030(10) -0.0179(8)

loop_
_atom_type_symbol
_atom_type_description
_atom_type_scat_dispersion_real
_atom_type_scat_dispersion_imag
_atom_type_scat_source
C C 0.0033 0.0016 'International Tables Vol C Tables 4.2.6.8 and 6.1.1.4'
H H 0.0000 0.0000 'International Tables Vol C Tables 4.2.6.8 and 6.1.1.4'
N N 0.0061 0.0033 'International Tables Vol C Tables 4.2.6.8 and 6.1.1.4'
O O 0.0106 0.0060 'International Tables Vol C Tables 4.2.6.8 and 6.1.1.4'

loop_
_geom_angle_atom_site_label_1
_geom_angle_atom_site_label_2
_geom_angle_atom_site_label_3
_geom_angle
C12A O1A C16A 118.45(15)
C12B O1B C16B 117.30(13)
C1A N1A N2A 116.61(14)
N1A N2A C8A 126.68(13)
N1A N2A H2AA 116.7
C8A N2A H2AA 116.7
C8A N3A N4A 111.83(13)
C9A N4A N3A 113.51(14)
C1B N1B N2B 116.30(14)
C8B N2B N1B 126.61(13)
C8B N2B H2BA 116.7
N1B N2B H2BA 116.7
C8B N3B N4B 111.63(13)
C9B N4B N3B 113.99(13)
N1A C1A C2A 124.48(16)
N1A C1A H1AA 117.8
C2A C1A H1AA 117.8
C7A C2A C3A 119.81(16)
C7A C2A C1A 118.05(15)
C3A C2A C1A 122.14(16)
C4A C3A C2A 119.70(17)
C4A C3A H3AA 120.1
C2A C3A H3AA 120.1
C3A C4A C5A 120.68(16)
C3A C4A H4AA 119.7
C5A C4A H4AA 119.7
C6A C5A C4A 120.23(17)
C6A C5A H5AA 119.9
C4A C5A H5AA 119.9
C5A C6A C7A 120.32(17)
C5A C6A H6AA 119.8
C7A C6A H6AA 119.8
C6A C7A C2A 119.26(15)
C6A C7A C8A 122.82(15)
C2A C7A C8A 117.92(14)
N3A C8A N2A 123.68(14)
N3A C8A C7A 120.08(14)
N2A C8A C7A 116.23(14)
N4A C9A C10A 120.94(15)
N4A C9A H9AA 119.5
C10A C9A H9AA 119.5
C11A C10A C15A 119.05(15)
C11A C10A C9A 121.42(15)
C15A C10A C9A 119.52(16)
C12A C11A C10A 120.31(16)
C12A C11A H11A 119.8
C10A C11A H11A 119.8
O1A C12A C13A 124.04(16)
O1A C12A C11A 115.33(15)
C13A C12A C11A 120.63(17)
C12A C13A C14A 119.18(17)
C12A C13A H13A 120.4
C14A C13A H13A 120.4
C13A C14A C15A 121.15(17)
C13A C14A H14A 119.4
C15A C14A H14A 119.4
C14A C15A C10A 119.68(18)
C14A C15A H15A 120.2
C10A C15A H15A 120.2
O1A C16A H16A 109.5
O1A C16A H16B 109.5
H16A C16A H16B 109.5
O1A C16A H16C 109.5
H16A C16A H16C 109.5
H16B C16A H16C 109.5
N1B C1B C2B 124.64(17)
N1B C1B H1BA 117.7
C2B C1B H1BA 117.7
C7B C2B C3B 119.45(16)
C7B C2B C1B 118.11(14)
C3B C2B C1B 122.43(17)
C4B C3B C2B 119.97(18)
C4B C3B H3BA 120.0
C2B C3B H3BA 120.0
C3B C4B C5B 120.37(17)
C3B C4B H4BA 119.8
C5B C4B H4BA 119.8
C6B C5B C4B 121.03(18)
C6B C5B H5BA 119.5
C4B C5B H5BA 119.5
C5B C6B C7B 119.05(18)
C5B C6B H6BA 120.5
C7B C6B H6BA 120.5
C2B C7B C6B 120.11(15)
C2B C7B C8B 118.05(14)
C6B C7B C8B 121.82(16)
N3B C8B N2B 123.57(14)
N3B C8B C7B 120.23(14)
N2B C8B C7B 116.20(14)
N4B C9B C10B 121.29(15)
N4B C9B H9BA 119.4
C10B C9B H9BA 119.4
C11B C10B C15B 119.38(15)
C11B C10B C9B 120.61(14)
C15B C10B C9B 120.01(15)
C10B C11B C12B 120.53(15)
C10B C11B H11B 119.7
C12B C11B H11B 119.7
O1B C12B C11B 115.26(14)
O1B C12B C13B 124.77(15)
C11B C12B C13B 119.96(16)
C14B C13B C12B 119.09(16)
C14B C13B H13B 120.5
C12B C13B H13B 120.5
C13B C14B C15B 121.37(16)
C13B C14B H14B 119.3
C15B C14B H14B 119.3
C14B C15B C10B 119.56(16)
C14B C15B H15B 120.2
C10B C15B H15B 120.2
O1B C16B H16D 109.5
O1B C16B H16E 109.5
H16D C16B H16E 109.5
O1B C16B H16F 109.5
H16D C16B H16F 109.5
H16E C16B H16F 109.5

loop_
_geom_bond_atom_site_label_1
_geom_bond_atom_site_label_2
_geom_bond_distance
O1A C12A 1.376(2)
O1A C16A 1.428(2)
O1B C12B 1.3740(19)
O1B C16B 1.4248(19)
N1A C1A 1.291(2)
N1A N2A 1.3594(17)
N2A C8A 1.369(2)
N2A H2AA 0.8700
N3A C8A 1.3056(19)
N3A N4A 1.3985(17)
N4A C9A 1.2771(19)
N1B C1B 1.296(2)
N1B N2B 1.3678(18)
N2B C8B 1.3640(19)
N2B H2BA 0.8700
N3B C8B 1.307(2)
N3B N4B 1.3943(17)
N4B C9B 1.2750(19)
C1A C2A 1.440(2)
C1A H1AA 0.9400
C2A C7A 1.397(2)
C2A C3A 1.404(2)
C3A C4A 1.364(3)
C3A H3AA 0.9400
C4A C5A 1.383(3)
C4A H4AA 0.9400
C5A C6A 1.378(2)
C5A H5AA 0.9400
C6A C7A 1.388(2)
C6A H6AA 0.9400
C7A C8A 1.457(2)
C9A C10A 1.460(2)
C9A H9AA 0.9400
C10A C11A 1.387(2)
C10A C15A 1.395(2)
C11A C12A 1.381(2)
C11A H11A 0.9400
C12A C13A 1.377(2)
C13A C14A 1.377(3)
C13A H13A 0.9400
C14A C15A 1.380(2)
C14A H14A 0.9400
C15A H15A 0.9400
C16A H16A 0.9700
C16A H16B 0.9700
C16A H16C 0.9700
C1B C2B 1.433(2)
C1B H1BA 0.9400
C2B C7B 1.395(2)
C2B C3B 1.400(2)
C3B C4B 1.368(3)
C3B H3BA 0.9400
C4B C5B 1.384(3)
C4B H4BA 0.9400
C5B C6B 1.376(2)
C5B H5BA 0.9400
C6B C7B 1.399(2)
C6B H6BA 0.9400
C7B C8B 1.459(2)
C9B C10B 1.466(2)
C9B H9BA 0.9400
C10B C11B 1.385(2)
C10B C15B 1.388(2)
C11B C12B 1.386(2)
C11B H11B 0.9400
C12B C13B 1.389(2)
C13B C14B 1.375(2)
C13B H13B 0.9400
C14B C15B 1.383(2)
C14B H14B 0.9400
C15B H15B 0.9400
C16B H16D 0.9700
C16B H16E 0.9700
C16B H16F 0.9700

loop_
_geom_hbond_atom_site_label_D
_geom_hbond_atom_site_label_H
_geom_hbond_atom_site_label_A
_geom_hbond_distance_DH
_geom_hbond_distance_HA
_geom_hbond_distance_DA
_geom_hbond_angle_DHA
N2A H2AA N1B 0.87 2.36 3.0451(19) 136
N2B H2BA N1A 0.87 2.36 3.0466(19) 136

loop_
_geom_torsion_atom_site_label_1
_geom_torsion_atom_site_label_2
_geom_torsion_atom_site_label_3
_geom_torsion_atom_site_label_4
_geom_torsion
C1A N1A N2A C8A -1.0(2)
C8A N3A N4A C9A -178.96(13)
C1B N1B N2B C8B 2.6(2)
C8B N3B N4B C9B 172.58(13)
N2A N1A C1A C2A 0.1(3)
N1A C1A C2A C7A 0.1(3)
N1A C1A C2A C3A -179.98(16)
C7A C2A C3A C4A -0.2(2)
C1A C2A C3A C4A 179.81(16)
C2A C3A C4A C5A 0.0(3)
C3A C4A C5A C6A 0.2(3)
C4A C5A C6A C7A -0.3(2)
C5A C6A C7A C2A 0.1(2)
C5A C6A C7A C8A 179.61(14)
C3A C2A C7A C6A 0.2(2)
C1A C2A C7A C6A -179.89(15)
C3A C2A C7A C8A -179.37(14)
C1A C2A C7A C8A 0.6(2)
N4A N3A C8A N2A 1.8(2)
N4A N3A C8A C7A -178.92(12)
N1A N2A C8A N3A -179.13(14)
N1A N2A C8A C7A 1.6(2)
C6A C7A C8A N3A -0.1(2)
C2A C7A C8A N3A 179.37(13)
C6A C7A C8A N2A 179.17(14)
C2A C7A C8A N2A -1.3(2)
N3A N4A C9A C10A 178.92(12)
N4A C9A C10A C11A 14.1(2)
N4A C9A C10A C15A -164.71(15)
C15A C10A C11A C12A 1.1(2)
C9A C10A C11A C12A -177.74(13)
C16A O1A C12A C13A -2.5(3)
C16A O1A C12A C11A 177.52(15)
C10A C11A C12A O1A 179.25(14)
C10A C11A C12A C13A -0.8(2)
O1A C12A C13A C14A -179.82(16)
C11A C12A C13A C14A 0.2(3)
C12A C13A C14A C15A 0.1(3)
C13A C14A C15A C10A 0.3(3)
C11A C10A C15A C14A -0.8(2)
C9A C10A C15A C14A 178.01(15)
N2B N1B C1B C2B 0.5(2)
N1B C1B C2B C7B -2.0(3)
N1B C1B C2B C3B 177.08(15)
C7B C2B C3B C4B 0.4(3)
C1B C2B C3B C4B -178.65(17)
C2B C3B C4B C5B -1.0(3)
C3B C4B C5B C6B 0.7(3)
C4B C5B C6B C7B 0.0(3)
C3B C2B C7B C6B 0.3(2)
C1B C2B C7B C6B 179.45(15)
C3B C2B C7B C8B -178.37(13)
C1B C2B C7B C8B 0.7(2)
C5B C6B C7B C2B -0.6(2)
C5B C6B C7B C8B 178.09(14)
N4B N3B C8B N2B -6.1(2)
N4B N3B C8B C7B 174.81(12)
N1B N2B C8B N3B 177.24(14)
N1B N2B C8B C7B -3.7(2)
C2B C7B C8B N3B -179.08(14)
C6B C7B C8B N3B 2.2(2)
C2B C7B C8B N2B 1.8(2)
C6B C7B C8B N2B -176.90(14)
N3B N4B C9B C10B 175.84(12)
N4B C9B C10B C11B -2.7(2)
N4B C9B C10B C15B 177.89(14)
C15B C10B C11B C12B -0.7(2)
C9B C10B C11B C12B 179.95(13)
C16B O1B C12B C11B 179.70(14)
C16B O1B C12B C13B -0.4(2)
C10B C11B C12B O1B -176.73(13)
C10B C11B C12B C13B 3.4(2)
O1B C12B C13B C14B 176.61(14)
C11B C12B C13B C14B -3.5(2)
C12B C13B C14B C15B 1.0(3)
C13B C14B C15B C10B 1.7(2)
C11B C10B C15B C14B -1.9(2)
C9B C10B C15B C14B 177.52(14)

loop_
_cod_related_entry_id
_cod_related_entry_database
_cod_related_entry_code
1 ChemSpider 30655318
